data_7023298
loop_
_publ_author_name
'Gu, Peng'
'Zhang, Jun'
'Xu, Qin'
'Shi, Min'

_publ_section_title
;
 Synthesis of iridium and rhodium complexes with new chiral phosphine-NHC
 ligands based on 1,1'-binaphthyl framework and their application in
 asymmetric hydrogenation.
;
_journal_issue 37
_journal_name_full 'Dalton transactions (Cambridge, England : 2003)'
_journal_page_first 13599
_journal_page_last 13606
_journal_paper_doi 10.1039/c3dt51141c
_journal_volume 42
_journal_year 2013
_chemical_absolute_configuration ad
_chemical_formula_sum 'C76 H51 B F24 Ir N2 P'
_chemical_formula_weight 1682.17
_chemical_name_systematic
;
?
;
_space_group_IT_number 19
_symmetry_cell_setting orthorhombic
_symmetry_space_group_name_Hall 'P 2ac 2ab'
_symmetry_space_group_name_H-M 'P 21 21 21'
_atom_sites_solution_hydrogens geom
_atom_sites_solution_primary direct
_atom_sites_solution_secondary difmap
_audit_creation_method SHELXL-97
_cell_angle_alpha 90.00
_cell_angle_beta 90.00
_cell_angle_gamma 90.00
_cell_formula_units_Z 4
_cell_length_a 17.4690(12)
_cell_length_b 19.7716(14)
_cell_length_c 19.8753(14)
_cell_measurement_reflns_used 9549
_cell_measurement_temperature 133(2)
_cell_measurement_theta_max 29.91
_cell_measurement_theta_min 2.29
_cell_volume 6864.7(8)
_computing_cell_refinement 'Bruker SAINT'
_computing_data_collection 'Bruker APEX2'
_computing_data_reduction 'Bruker SAINT'
_computing_molecular_graphics 'Bruker SHELXTL'
_computing_publication_material 'Bruker SHELXTL'
_computing_structure_refinement 'SHELXL-97 (Sheldrick, 2008)'
_computing_structure_solution 'SHELXS-97 (Sheldrick, 2008)'
_diffrn_ambient_temperature 133(2)
_diffrn_measured_fraction_theta_full 0.998
_diffrn_measured_fraction_theta_max 0.998
_diffrn_measurement_device_type 'Bruker APEX-II CCD'
_diffrn_measurement_method '\f and \w scans'
_diffrn_radiation_monochromator graphite
_diffrn_radiation_source 'fine-focus sealed tube'
_diffrn_radiation_type MoK\a
_diffrn_radiation_wavelength 0.71073
_diffrn_reflns_av_R_equivalents 0.0312
_diffrn_reflns_av_sigmaI/netI 0.0473
_diffrn_reflns_limit_h_max 24
_diffrn_reflns_limit_h_min -24
_diffrn_reflns_limit_k_max 27
_diffrn_reflns_limit_k_min -26
_diffrn_reflns_limit_l_max 27
_diffrn_reflns_limit_l_min -27
_diffrn_reflns_number 64823
_diffrn_reflns_theta_full 29.94
_diffrn_reflns_theta_max 29.94
_diffrn_reflns_theta_min 1.86
_exptl_absorpt_coefficient_mu 2.080
_exptl_absorpt_correction_T_max 0.7884
_exptl_absorpt_correction_T_min 0.5742
_exptl_absorpt_correction_type multi-scan
_exptl_absorpt_process_details sadabs
_exptl_crystal_colour purple
_exptl_crystal_density_diffrn 1.628
_exptl_crystal_density_method 'not measured'
_exptl_crystal_description block
_exptl_crystal_F_000 3336
_exptl_crystal_size_max 0.30
_exptl_crystal_size_mid 0.20
_exptl_crystal_size_min 0.12
_refine_diff_density_max 1.375
_refine_diff_density_min -0.744
_refine_diff_density_rms 0.087
_refine_ls_abs_structure_details 'Flack H D (1983), Acta Cryst. A39, 876-881'
_refine_ls_abs_structure_Flack -0.014(4)
_refine_ls_extinction_method none
_refine_ls_goodness_of_fit_ref 1.012
_refine_ls_hydrogen_treatment constr
_refine_ls_matrix_type full
_refine_ls_number_parameters 946
_refine_ls_number_reflns 19879
_refine_ls_number_restraints 188
_refine_ls_restrained_S_all 1.242
_refine_ls_R_factor_all 0.0355
_refine_ls_R_factor_gt 0.0287
_refine_ls_shift/su_max 0.005
_refine_ls_shift/su_mean 0.000
_refine_ls_structure_factor_coef Fsqd
_refine_ls_weighting_details 'calc w=1/[\s^2^(Fo^2^)+(0.0367P)^2^+3.2932P] where P=(Fo^2^+2Fc^2^)/3'
_refine_ls_weighting_scheme calc
_refine_ls_wR_factor_gt 0.0732
_refine_ls_wR_factor_ref 0.0767
_reflns_number_gt 17903
_reflns_number_total 19879
_reflns_threshold_expression >2sigma(I)
_cod_data_source_file c3dt51141c.txt
_cod_data_source_block dm12272
_cod_depositor_comments
;
The following automatic conversions were performed:

'_symmetry_cell_setting' value 'Orthorhombic' changed to
'orthorhombic' according to
/home/saulius/struct/CIF-dictionaries/cif_core.dic dictionary named
'cif_core.dic' version 2.4.2 from 2011-04-26.

Automatic conversion script
Id: cif_fix_values 1891 2012-01-12 08:04:46Z andrius 
;
_cod_original_sg_symbol_H-M P2(1)2(1)2(1)
_cod_database_code 7023298

loop_
_symmetry_equiv_pos_as_xyz
'x, y, z'
'x+1/2, -y+1/2, -z'
'-x, y+1/2, -z+1/2'
'-x+1/2, -y, z+1/2'

loop_
_atom_site_label
_atom_site_type_symbol
_atom_site_fract_x
_atom_site_fract_y
_atom_site_fract_z
_atom_site_U_iso_or_equiv
_atom_site_adp_type
_atom_site_occupancy
_atom_site_symmetry_multiplicity
_atom_site_calc_flag
_atom_site_refinement_flags
Ir1 Ir 0.127417(7) 0.764392(7) 0.374033(7) 0.01854(4) Uani 1 1 d .
N1 N 0.25762(16) 0.76933(18) 0.27403(14) 0.0195(6) Uani 1 1 d .
N2 N 0.19907(19) 0.67451(18) 0.26370(17) 0.0226(7) Uani 1 1 d U
P1 P 0.22457(5) 0.74313(5) 0.45109(4) 0.01644(17) Uani 1 1 d .
B1 B 0.3712(2) 0.68503(19) 0.00589(19) 0.0189(7) Uani 1 1 d .
C1 C 0.19784(19) 0.7339(2) 0.29842(17) 0.0184(6) Uani 1 1 d U
C2 C 0.1450(3) 0.6189(2) 0.2718(2) 0.0323(9) Uani 1 1 d .
H2A H 0.1071 0.6309 0.3061 0.049 Uiso 1 1 calc R
H2B H 0.1726 0.5782 0.2859 0.049 Uiso 1 1 calc R
H2C H 0.1191 0.6104 0.2289 0.049 Uiso 1 1 calc R
C3 C 0.2597(2) 0.6737(2) 0.2190(2) 0.0292(9) Uani 1 1 d .
H3A H 0.2725 0.6379 0.1891 0.035 Uiso 1 1 calc R
C4 C 0.2973(2) 0.7327(2) 0.22547(18) 0.0259(7) Uani 1 1 d .
H4A H 0.3418 0.7465 0.2017 0.031 Uiso 1 1 calc R
C5 C 0.2784(2) 0.8340(2) 0.30181(18) 0.0204(7) Uani 1 1 d .
C6 C 0.2472(2) 0.8931(2) 0.2752(2) 0.0285(8) Uani 1 1 d .
H6A H 0.2154 0.8910 0.2366 0.034 Uiso 1 1 calc R
C7 C 0.2624(3) 0.9541(2) 0.3046(2) 0.0306(9) Uani 1 1 d .
H7A H 0.2406 0.9943 0.2869 0.037 Uiso 1 1 calc R
C8 C 0.3113(2) 0.9573(2) 0.3621(2) 0.0278(8) Uani 1 1 d .
C9 C 0.3257(3) 1.0196(2) 0.3954(2) 0.0359(10) Uani 1 1 d .
H9A H 0.3011 1.0597 0.3804 0.043 Uiso 1 1 calc R
C10 C 0.3749(3) 1.0221(2) 0.4487(2) 0.0375(10) Uani 1 1 d .
H10A H 0.3839 1.0638 0.4711 0.045 Uiso 1 1 calc R
C11 C 0.4123(3) 0.9630(3) 0.4706(2) 0.0365(10) Uani 1 1 d .
H11A H 0.4480 0.9656 0.5066 0.044 Uiso 1 1 calc R
C12 C 0.3982(2) 0.9020(2) 0.4407(2) 0.0299(9) Uani 1 1 d .
H12A H 0.4231 0.8624 0.4567 0.036 Uiso 1 1 calc R
C13 C 0.3465(2) 0.8975(2) 0.38600(19) 0.0239(8) Uani 1 1 d .
C14 C 0.3275(2) 0.83437(19) 0.35648(18) 0.0198(7) Uani 1 1 d U
C15 C 0.36176(17) 0.76952(18) 0.38043(17) 0.0196(6) Uani 1 1 d .
C16 C 0.32340(18) 0.72558(19) 0.42291(17) 0.0186(7) Uani 1 1 d .
C17 C 0.3605(2) 0.6658(2) 0.44570(18) 0.0217(7) Uani 1 1 d .
H17A H 0.3348 0.6362 0.4757 0.026 Uiso 1 1 calc R
C18 C 0.4337(2) 0.6507(2) 0.4246(2) 0.0254(8) Uani 1 1 d .
H18A H 0.4575 0.6103 0.4398 0.031 Uiso 1 1 calc R
C19 C 0.47369(19) 0.6941(2) 0.3807(2) 0.0254(8) Uani 1 1 d .
C20 C 0.5501(2) 0.6790(3) 0.3597(2) 0.0321(10) Uani 1 1 d .
H20A H 0.5748 0.6392 0.3754 0.039 Uiso 1 1 calc R
C21 C 0.5874(2) 0.7217(3) 0.3173(2) 0.0396(13) Uani 1 1 d .
H21A H 0.6380 0.7112 0.3032 0.048 Uiso 1 1 calc R
C22 C 0.5522(2) 0.7812(3) 0.2939(2) 0.0381(12) Uani 1 1 d .
H22A H 0.5790 0.8101 0.2639 0.046 Uiso 1 1 calc R
C23 C 0.4793(2) 0.7980(3) 0.3141(2) 0.0311(9) Uani 1 1 d .
H23A H 0.4561 0.8385 0.2985 0.037 Uiso 1 1 calc R
C24 C 0.43829(19) 0.7540(2) 0.35894(17) 0.0226(8) Uani 1 1 d .
C25 C 0.2382(2) 0.8043(2) 0.5184(2) 0.0296(9) Uani 1 1 d .
C26 C 0.2219(3) 0.8731(2) 0.5037(3) 0.0426(12) Uani 1 1 d U
H26A H 0.2029 0.8850 0.4605 0.051 Uiso 1 1 calc R
C27 C 0.2332(4) 0.9228(4) 0.5514(4) 0.069(2) Uani 1 1 d .
H27A H 0.2223 0.9688 0.5414 0.083 Uiso 1 1 calc R
C28 C 0.2610(3) 0.9042(4) 0.6144(4) 0.0674(19) Uani 1 1 d U
H28A H 0.2687 0.9381 0.6476 0.081 Uiso 1 1 calc R
C29 C 0.2774(3) 0.8386(4) 0.6295(3) 0.068(2) Uani 1 1 d .
H29A H 0.2962 0.8272 0.6729 0.081 Uiso 1 1 calc R
C30 C 0.2666(2) 0.7875(3) 0.5810(2) 0.0460(14) Uani 1 1 d .
H30A H 0.2787 0.7418 0.5913 0.055 Uiso 1 1 calc R
C31 C 0.1928(2) 0.6639(2) 0.48827(19) 0.0209(7) Uani 1 1 d .
C32 C 0.1554(2) 0.6600(2) 0.5499(2) 0.0324(9) Uani 1 1 d U
H32A H 0.1548 0.6979 0.5794 0.039 Uiso 1 1 calc R
C33 C 0.1187(3) 0.5998(3) 0.5683(3) 0.0463(13) Uani 1 1 d .
H33A H 0.0934 0.5970 0.6105 0.056 Uiso 1 1 calc R
C34 C 0.1186(3) 0.5452(2) 0.5266(3) 0.0465(13) Uani 1 1 d .
H34A H 0.0928 0.5051 0.5398 0.056 Uiso 1 1 calc R
C35 C 0.1559(3) 0.5475(2) 0.4651(3) 0.0348(10) Uani 1 1 d .
H35A H 0.1562 0.5092 0.4362 0.042 Uiso 1 1 calc R
C36 C 0.1928(2) 0.6066(2) 0.4465(2) 0.0255(8) Uani 1 1 d .
H36A H 0.2187 0.6084 0.4046 0.031 Uiso 1 1 calc R
C37 C 0.0559(3) 0.8180(3) 0.4482(2) 0.0335(10) Uani 1 1 d .
H37A H 0.0839 0.8313 0.4900 0.040 Uiso 1 1 calc R
C38 C 0.0343(2) 0.7508(3) 0.4467(2) 0.0434(12) Uani 1 1 d U
H38A H 0.0501 0.7251 0.4877 0.052 Uiso 1 1 calc R
C39 C -0.0349(3) 0.7206(4) 0.4118(3) 0.0545(11) Uani 1 1 d U
H39A H -0.0307 0.6707 0.4135 0.065 Uiso 1 1 calc R
H39B H -0.0813 0.7336 0.4373 0.065 Uiso 1 1 calc R
C40 C -0.0450(3) 0.7414(4) 0.3406(3) 0.0543(12) Uani 1 1 d U
H40A H -0.0806 0.7804 0.3391 0.065 Uiso 1 1 calc R
H40B H -0.0691 0.7037 0.3157 0.065 Uiso 1 1 calc R
C41 C 0.0289(2) 0.7611(3) 0.3049(2) 0.0309(9) Uani 1 1 d .
H41A H 0.0386 0.7361 0.2620 0.037 Uiso 1 1 calc R
C42 C 0.0587(3) 0.8269(2) 0.3064(2) 0.0287(9) Uani 1 1 d .
H42A H 0.0862 0.8399 0.2641 0.034 Uiso 1 1 calc R
C43 C 0.0273(4) 0.8859(3) 0.3442(3) 0.0565(18) Uani 1 1 d .
H43A H 0.0643 0.9236 0.3406 0.068 Uiso 1 1 calc R
H43B H -0.0204 0.9006 0.3216 0.068 Uiso 1 1 calc R
C44 C 0.0101(4) 0.8749(3) 0.4164(3) 0.0549(17) Uani 1 1 d .
H44A H -0.0451 0.8648 0.4213 0.066 Uiso 1 1 calc R
H44B H 0.0206 0.9173 0.4413 0.066 Uiso 1 1 calc R
C45 C 0.3828(2) 0.64048(18) -0.06322(18) 0.0188(6) Uani 1 1 d U
C46 C 0.4485(2) 0.60234(19) -0.07722(19) 0.0210(7) Uani 1 1 d U
H46A H 0.4881 0.5999 -0.0446 0.025 Uiso 1 1 calc R
C47 C 0.4570(2) 0.56765(19) -0.13826(19) 0.0227(7) Uani 1 1 d U
C48 C 0.4005(2) 0.5702(2) -0.1878(2) 0.0280(8) Uani 1 1 d .
H48A H 0.4066 0.5472 -0.2294 0.034 Uiso 1 1 calc R
C49 C 0.3355(3) 0.6071(3) -0.1741(2) 0.0367(9) Uani 1 1 d U
C50 C 0.3258(2) 0.6411(2) -0.1132(2) 0.0252(8) Uani 1 1 d .
H50A H 0.2797 0.6652 -0.1053 0.030 Uiso 1 1 calc R
C51 C 0.2740(3) 0.6111(4) -0.2263(3) 0.0562(10) Uani 1 1 d U
C52 C 0.5264(3) 0.5251(2) -0.1517(2) 0.0294(8) Uani 1 1 d U
C53 C 0.2825(2) 0.6741(2) 0.03264(18) 0.0188(7) Uani 1 1 d U
C54 C 0.2489(2) 0.6103(2) 0.0349(2) 0.0227(7) Uani 1 1 d .
H54A H 0.2775 0.5725 0.0197 0.027 Uiso 1 1 calc R
C55 C 0.1746(2) 0.6000(2) 0.0588(2) 0.0296(8) Uani 1 1 d U
C56 C 0.1303(2) 0.65439(19) 0.08000(18) 0.0236(7) Uani 1 1 d U
H56A H 0.0794 0.6479 0.0953 0.028 Uiso 1 1 calc R
C57 C 0.1623(2) 0.71800(19) 0.07815(18) 0.0202(7) Uani 1 1 d .
C58 C 0.23705(19) 0.72749(19) 0.05475(17) 0.0187(7) Uani 1 1 d .
H58A H 0.2575 0.7720 0.0539 0.022 Uiso 1 1 calc R
C59 C 0.1420(3) 0.5301(2) 0.0604(3) 0.0418(8) Uani 1 1 d U
C60 C 0.1191(2) 0.7779(2) 0.10246(18) 0.0253(8) Uani 1 1 d .
C61 C 0.38533(18) 0.76573(19) -0.01090(18) 0.0209(6) Uani 1 1 d .
C62 C 0.3966(2) 0.8125(2) 0.0415(2) 0.0279(8) Uani 1 1 d .
H62A H 0.3964 0.7965 0.0865 0.033 Uiso 1 1 calc R
C63 C 0.4080(3) 0.8812(2) 0.0304(2) 0.0319(9) Uani 1 1 d .
C64 C 0.4080(3) 0.9074(2) -0.0344(3) 0.0351(10) Uani 1 1 d .
H64A H 0.4151 0.9543 -0.0423 0.042 Uiso 1 1 calc R
C65 C 0.3973(2) 0.8628(2) -0.0865(2) 0.0269(8) Uani 1 1 d U
C66 C 0.3864(2) 0.7938(2) -0.07560(19) 0.0228(7) Uani 1 1 d U
H66A H 0.3795 0.7649 -0.1133 0.027 Uiso 1 1 calc R
C67 C 0.4202(4) 0.9265(3) 0.0904(3) 0.0507(14) Uani 1 1 d .
C68 C 0.4000(3) 0.8873(2) -0.1577(3) 0.0373(11) Uani 1 1 d .
C69 C 0.4322(2) 0.66279(19) 0.06500(19) 0.0196(7) Uani 1 1 d .
C70 C 0.5054(2) 0.6924(2) 0.06976(19) 0.0223(7) Uani 1 1 d .
H70A H 0.5203 0.7245 0.0367 0.027 Uiso 1 1 calc R
C71 C 0.55650(19) 0.6764(2) 0.1208(2) 0.0246(7) Uani 1 1 d .
C72 C 0.5387(3) 0.6291(2) 0.1697(2) 0.0297(9) Uani 1 1 d .
H72A H 0.5737 0.6187 0.2048 0.036 Uiso 1 1 calc R
C73 C 0.4672(3) 0.5971(2) 0.1654(2) 0.0303(8) Uani 1 1 d U
C74 C 0.4159(2) 0.61383(19) 0.1148(2) 0.0229(8) Uani 1 1 d .
H74A H 0.3678 0.5914 0.1135 0.027 Uiso 1 1 calc R
C75 C 0.4466(3) 0.5447(3) 0.2162(3) 0.0444(9) Uani 1 1 d U
C76 C 0.6333(2) 0.7119(2) 0.1218(2) 0.0338(9) Uani 1 1 d .
F1 F 0.2054(2) 0.6121(3) -0.2039(2) 0.0944(14) Uani 1 1 d U
F2 F 0.2747(4) 0.6703(3) -0.2585(3) 0.1196(17) Uani 1 1 d U
F3 F 0.2781(3) 0.5659(3) -0.2723(2) 0.1024(15) Uani 1 1 d U
F4 F 0.5506(3) 0.5290(2) -0.21408(16) 0.0843(16) Uani 1 1 d .
F5 F 0.51316(19) 0.45955(15) -0.1388(2) 0.0582(10) Uani 1 1 d .
F6 F 0.58640(16) 0.54023(16) -0.11282(19) 0.0500(8) Uani 1 1 d .
F7 F 0.1028(3) 0.5149(2) 0.0069(3) 0.1008(14) Uani 1 1 d U
F8 F 0.1913(2) 0.48213(18) 0.0668(3) 0.0871(12) Uani 1 1 d U
F9 F 0.0917(3) 0.52111(19) 0.1098(3) 0.0854(13) Uani 1 1 d U
F10 F 0.14953(18) 0.80403(17) 0.15882(14) 0.0481(8) Uani 1 1 d .
F11 F 0.04645(14) 0.76473(16) 0.1178(2) 0.0565(9) Uani 1 1 d .
F12 F 0.1177(2) 0.82858(14) 0.05897(13) 0.0441(7) Uani 1 1 d .
F13 F 0.3755(3) 0.5246(3) 0.2135(3) 0.0988(14) Uani 1 1 d U
F14 F 0.4786(4) 0.4842(2) 0.1997(3) 0.0984(14) Uani 1 1 d U
F15 F 0.4697(4) 0.5556(2) 0.2746(2) 0.1032(14) Uani 1 1 d U
F16 F 0.62783(17) 0.77730(16) 0.1138(3) 0.0812(15) Uani 1 1 d .
F17 F 0.67915(16) 0.68799(17) 0.07330(14) 0.0414(7) Uani 1 1 d .
F18 F 0.67194(17) 0.7008(3) 0.17855(15) 0.0660(12) Uani 1 1 d .
F19 F 0.3407(2) 0.8669(3) -0.1940(2) 0.0788(14) Uani 1 1 d .
F20 F 0.4003(3) 0.95460(18) -0.1619(2) 0.0828(15) Uani 1 1 d .
F21 F 0.4619(2) 0.8683(3) -0.18936(18) 0.0758(13) Uani 1 1 d .
F22 F 0.4371(3) 0.98944(18) 0.0738(2) 0.0774(13) Uani 1 1 d .
F23 F 0.3565(3) 0.9321(2) 0.1268(2) 0.0957(17) Uani 1 1 d .
F24 F 0.4728(4) 0.9049(2) 0.1304(3) 0.126(3) Uani 1 1 d .

loop_
_atom_site_aniso_label
_atom_site_aniso_U_11
_atom_site_aniso_U_22
_atom_site_aniso_U_33
_atom_site_aniso_U_23
_atom_site_aniso_U_13
_atom_site_aniso_U_12
Ir1 0.01536(5) 0.02135(6) 0.01892(5) 0.00247(6) 0.00210(5) 0.00204(5)
N1 0.0172(12) 0.0248(16) 0.0163(12) 0.0018(13) -0.0003(10) -0.0004(13)
N2 0.0235(14) 0.0214(16) 0.0230(15) -0.0025(13) -0.0039(12) 0.0014(13)
P1 0.0156(3) 0.0162(4) 0.0174(4) -0.0007(3) 0.0020(3) 0.0000(3)
B1 0.0189(15) 0.0173(15) 0.0206(16) -0.0019(13) 0.0031(16) -0.0024(15)
C1 0.0195(13) 0.0185(15) 0.0172(14) 0.0013(15) -0.0034(11) -0.0002(15)
C2 0.041(2) 0.0216(19) 0.035(2) -0.0024(16) -0.0046(18) -0.0052(17)
C3 0.032(2) 0.035(2) 0.0212(18) -0.0078(16) -0.0003(16) 0.0126(18)
C4 0.0210(15) 0.039(2) 0.0181(15) -0.0029(17) 0.0009(12) 0.0038(17)
C5 0.0185(15) 0.0250(18) 0.0177(16) 0.0019(14) 0.0007(13) -0.0035(14)
C6 0.0298(19) 0.028(2) 0.0274(19) 0.0062(16) -0.0074(16) -0.0056(16)
C7 0.035(2) 0.026(2) 0.031(2) 0.0063(17) -0.0069(17) -0.0020(17)
C8 0.0297(18) 0.0242(19) 0.030(2) 0.0052(16) 0.0010(15) -0.0078(15)
C9 0.044(2) 0.021(2) 0.042(2) 0.0028(18) -0.006(2) -0.0090(18)
C10 0.051(3) 0.027(2) 0.035(2) -0.0030(17) -0.009(2) -0.013(2)
C11 0.044(2) 0.039(3) 0.027(2) -0.0016(18) -0.0095(18) -0.014(2)
C12 0.032(2) 0.034(2) 0.0242(19) 0.0023(17) -0.0059(16) -0.0079(17)
C13 0.0228(15) 0.0253(18) 0.0237(19) 0.0016(14) 0.0024(14) -0.0058(14)
C14 0.0182(14) 0.0205(16) 0.0207(16) 0.0005(13) 0.0007(12) -0.0041(13)
C15 0.0169(13) 0.0254(16) 0.0166(13) -0.0002(14) -0.0020(12) -0.0018(12)
C16 0.0146(13) 0.0235(19) 0.0177(15) -0.0013(13) -0.0003(11) -0.0021(13)
C17 0.0211(17) 0.0237(17) 0.0204(16) -0.0023(13) -0.0017(13) 0.0038(14)
C18 0.0226(17) 0.030(2) 0.0235(18) -0.0037(16) -0.0034(14) 0.0070(15)
C19 0.0176(14) 0.039(2) 0.0195(17) -0.0099(17) -0.0021(14) 0.0031(14)
C20 0.0201(16) 0.053(3) 0.024(2) -0.0142(18) -0.0024(14) 0.0065(17)
C21 0.0187(17) 0.075(4) 0.0249(19) -0.018(2) 0.0010(14) 0.001(2)
C22 0.0231(18) 0.067(4) 0.0237(19) -0.005(2) 0.0032(15) -0.011(2)
C23 0.0235(18) 0.046(3) 0.0237(19) 0.0012(19) 0.0038(15) -0.0076(18)
C24 0.0171(14) 0.034(2) 0.0164(15) -0.0036(13) 0.0004(11) -0.0056(13)
C25 0.0207(17) 0.033(2) 0.035(2) -0.0161(18) 0.0081(16) -0.0066(16)
C26 0.044(2) 0.030(2) 0.053(3) -0.012(2) 0.024(2) -0.0099(19)
C27 0.056(3) 0.049(4) 0.103(6) -0.041(4) 0.037(4) -0.020(3)
C28 0.044(3) 0.081(4) 0.078(4) -0.052(3) 0.014(3) -0.016(3)
C29 0.023(2) 0.130(7) 0.050(3) -0.052(4) -0.006(2) 0.004(3)
C30 0.0171(17) 0.083(4) 0.038(2) -0.028(3) -0.0029(16) 0.006(2)
C31 0.0172(15) 0.0233(18) 0.0223(17) 0.0056(14) -0.0027(13) 0.0015(14)
C32 0.0308(18) 0.030(2) 0.036(2) 0.0090(17) 0.0116(17) 0.0050(17)
C33 0.038(2) 0.040(3) 0.060(3) 0.027(2) 0.023(2) 0.008(2)
C34 0.033(2) 0.028(2) 0.079(4) 0.030(2) 0.004(2) 0.000(2)
C35 0.0301(19) 0.024(2) 0.050(3) 0.0049(19) -0.0125(19) -0.0042(17)
C36 0.0259(18) 0.0231(19) 0.0277(19) 0.0063(16) -0.0066(15) -0.0029(15)
C37 0.033(2) 0.048(3) 0.0194(18) 0.0044(18) 0.0078(16) 0.020(2)
C38 0.0169(14) 0.079(3) 0.0341(18) 0.014(2) 0.0066(14) -0.0024(18)
C39 0.0274(15) 0.087(3) 0.0490(19) 0.012(2) 0.0053(15) -0.0103(18)
C40 0.0244(16) 0.088(3) 0.050(2) 0.010(2) 0.0002(16) -0.013(2)
C41 0.0169(15) 0.048(2) 0.0278(18) 0.002(2) -0.0054(14) 0.0012(19)
C42 0.032(2) 0.034(2) 0.0203(18) 0.0052(16) 0.0042(16) 0.0126(18)
C43 0.094(5) 0.043(3) 0.033(3) 0.011(2) 0.013(3) 0.042(3)
C44 0.076(4) 0.055(4) 0.034(3) 0.010(2) 0.015(3) 0.039(3)
C45 0.0175(15) 0.0164(15) 0.0226(15) -0.0018(12) 0.0024(13) -0.0021(13)
C46 0.0235(16) 0.0182(16) 0.0214(16) 0.0000(13) 0.0035(13) -0.0002(13)
C47 0.0259(16) 0.0189(16) 0.0233(18) 0.0003(13) 0.0064(13) -0.0003(13)
C48 0.035(2) 0.0225(19) 0.0269(19) -0.0061(16) 0.0069(16) -0.0028(16)
C49 0.0315(18) 0.050(2) 0.0285(18) -0.0125(18) -0.0085(16) 0.0046(18)
C50 0.0202(15) 0.0259(19) 0.029(2) -0.0043(15) 0.0015(14) 0.0004(14)
C51 0.0459(18) 0.082(2) 0.0409(18) -0.0180(18) -0.0187(16) 0.0113(19)
C52 0.040(2) 0.0242(19) 0.0244(17) -0.0016(15) 0.0066(16) 0.0079(17)
C53 0.0179(14) 0.0212(17) 0.0173(15) -0.0017(13) 0.0007(12) -0.0023(13)
C54 0.0203(16) 0.0217(18) 0.0260(18) -0.0038(15) 0.0022(14) 0.0009(14)
C55 0.0240(15) 0.0219(16) 0.043(2) -0.0051(15) 0.0053(15) -0.0055(13)
C56 0.0180(14) 0.0275(17) 0.0254(16) -0.0028(13) 0.0022(15) -0.0031(15)
C57 0.0182(15) 0.0234(18) 0.0190(16) -0.0020(13) -0.0009(12) 0.0041(13)
C58 0.0177(14) 0.0203(18) 0.0182(15) -0.0032(13) -0.0014(11) 0.0014(13)
C59 0.0361(17) 0.0274(16) 0.062(2) -0.0054(16) 0.0081(15) -0.0114(14)
C60 0.0245(17) 0.032(2) 0.0195(15) -0.0058(13) -0.0005(14) 0.0060(16)
C61 0.0166(14) 0.0203(15) 0.0258(15) 0.0003(15) 0.0033(12) -0.0020(14)
C62 0.0281(18) 0.0252(19) 0.030(2) -0.0018(16) 0.0055(16) -0.0030(15)
C63 0.034(2) 0.0203(19) 0.041(2) -0.0069(17) 0.0029(18) -0.0020(16)
C64 0.033(2) 0.020(2) 0.053(3) -0.0010(19) 0.006(2) 0.0003(17)
C65 0.0226(16) 0.0221(18) 0.036(2) 0.0054(16) 0.0038(15) 0.0006(14)
C66 0.0206(16) 0.0208(16) 0.0270(17) 0.0006(14) 0.0029(13) 0.0007(14)
C67 0.069(4) 0.027(2) 0.057(3) -0.017(2) -0.003(3) -0.005(3)
C68 0.034(2) 0.028(2) 0.050(3) 0.014(2) 0.002(2) 0.0017(18)
C69 0.0189(15) 0.0189(17) 0.0208(16) -0.0034(14) 0.0029(13) 0.0011(13)
C70 0.0210(16) 0.0226(18) 0.0232(17) -0.0036(14) 0.0047(13) -0.0018(14)
C71 0.0195(14) 0.0307(18) 0.0235(17) -0.0087(17) 0.0002(15) 0.0009(13)
C72 0.030(2) 0.035(2) 0.0234(18) -0.0051(17) -0.0024(16) 0.0024(18)
C73 0.0367(18) 0.0286(18) 0.0255(17) 0.0033(15) 0.0031(15) -0.0009(15)
C74 0.0256(16) 0.0174(16) 0.026(2) -0.0035(14) 0.0027(15) 0.0004(13)
C75 0.0535(18) 0.0404(17) 0.0394(16) 0.0109(15) -0.0023(16) -0.0073(16)
C76 0.0252(17) 0.047(2) 0.0295(18) -0.010(2) 0.000(2) -0.0128(17)
F1 0.0478(19) 0.173(4) 0.062(2) -0.031(3) -0.0222(18) 0.015(2)
F2 0.131(3) 0.121(4) 0.107(3) 0.035(3) -0.071(3) -0.008(3)
F3 0.085(3) 0.144(4) 0.078(2) -0.068(3) -0.045(2) 0.039(3)
F4 0.100(3) 0.123(4) 0.0306(16) 0.023(2) 0.0280(18) 0.083(3)
F5 0.0524(17) 0.0225(13) 0.100(3) -0.0013(17) -0.0085(19) 0.0072(12)
F6 0.0323(13) 0.0430(16) 0.075(2) -0.0202(16) -0.0013(14) 0.0116(12)
F7 0.139(3) 0.067(2) 0.097(3) -0.004(2) -0.043(2) -0.047(2)
F8 0.0499(19) 0.0295(16) 0.182(4) 0.007(2) 0.023(2) -0.0064(15)
F9 0.094(3) 0.0470(19) 0.115(3) -0.015(2) 0.062(2) -0.0283(18)
F10 0.0535(17) 0.0563(19) 0.0346(14) -0.0236(14) -0.0185(13) 0.0285(15)
F11 0.0241(11) 0.0407(15) 0.105(3) -0.015(2) 0.0188(15) 0.0031(11)
F12 0.0639(19) 0.0335(14) 0.0348(13) 0.0058(11) 0.0064(14) 0.0265(15)
F13 0.076(2) 0.110(3) 0.110(3) 0.077(2) -0.007(2) -0.020(3)
F14 0.158(4) 0.047(2) 0.091(3) 0.021(2) 0.022(3) 0.006(2)
F15 0.192(3) 0.077(2) 0.0408(18) 0.0085(18) -0.015(2) -0.054(3)
F16 0.0302(14) 0.0356(16) 0.178(5) -0.010(2) -0.022(3) -0.0084(13)
F17 0.0335(14) 0.059(2) 0.0317(14) -0.0047(13) 0.0078(11) -0.0131(13)
F18 0.0330(15) 0.138(4) 0.0270(14) -0.0028(19) -0.0064(12) -0.029(2)
F19 0.075(3) 0.107(4) 0.054(2) 0.038(2) -0.025(2) -0.036(2)
F20 0.151(5) 0.0360(18) 0.061(2) 0.0215(17) 0.008(3) 0.005(2)
F21 0.062(2) 0.121(4) 0.0441(19) 0.034(2) 0.0238(17) 0.035(2)
F22 0.121(4) 0.0288(17) 0.083(3) -0.0193(18) 0.012(3) -0.018(2)
F23 0.139(4) 0.074(3) 0.074(3) -0.046(2) 0.052(3) -0.034(3)
F24 0.201(6) 0.063(3) 0.115(4) -0.048(3) -0.106(5) 0.038(3)

loop_
_atom_type_symbol
_atom_type_description
_atom_type_scat_dispersion_real
_atom_type_scat_dispersion_imag
_atom_type_scat_source
C C 0.0033 0.0016 'International Tables Vol C Tables 4.2.6.8 and 6.1.1.4'
H H 0.0000 0.0000 'International Tables Vol C Tables 4.2.6.8 and 6.1.1.4'
N N 0.0061 0.0033 'International Tables Vol C Tables 4.2.6.8 and 6.1.1.4'
B B 0.0013 0.0007 'International Tables Vol C Tables 4.2.6.8 and 6.1.1.4'
F F 0.0171 0.0103 'International Tables Vol C Tables 4.2.6.8 and 6.1.1.4'
P P 0.1023 0.0942 'International Tables Vol C Tables 4.2.6.8 and 6.1.1.4'
Ir Ir -1.4442 7.9887 'International Tables Vol C Tables 4.2.6.8 and 6.1.1.4'

loop_
_geom_angle_atom_site_label_1
_geom_angle_atom_site_label_2
_geom_angle_atom_site_label_3
_geom_angle
C1 Ir1 C42 92.57(15)
C1 Ir1 C38 154.1(2)
C42 Ir1 C38 93.86(18)
C1 Ir1 C41 90.15(15)
C42 Ir1 C41 37.27(19)
C38 Ir1 C41 80.07(15)
C1 Ir1 C37 168.47(17)
C42 Ir1 C37 80.13(14)
C38 Ir1 C37 36.6(2)
C41 Ir1 C37 89.36(17)
C1 Ir1 P1 89.52(9)
C42 Ir1 P1 155.31(13)
C38 Ir1 P1 94.93(12)
C41 Ir1 P1 167.40(15)
C37 Ir1 P1 93.45(12)
C1 N1 C4 111.4(3)
C1 N1 C5 121.3(3)
C4 N1 C5 127.1(3)
C1 N2 C3 110.4(3)
C1 N2 C2 125.7(3)
C3 N2 C2 123.9(4)
C31 P1 C25 108.3(2)
C31 P1 C16 104.30(17)
C25 P1 C16 103.01(17)
C31 P1 Ir1 101.57(12)
C25 P1 Ir1 117.39(15)
C16 P1 Ir1 121.09(11)
C69 B1 C45 111.9(3)
C69 B1 C61 107.8(3)
C45 B1 C61 109.3(3)
C69 B1 C53 110.0(3)
C45 B1 C53 108.3(3)
C61 B1 C53 109.4(3)
N1 C1 N2 104.7(3)
N1 C1 Ir1 125.5(3)
N2 C1 Ir1 129.7(3)
N2 C2 H2A 109.5
N2 C2 H2B 109.5
H2A C2 H2B 109.5
N2 C2 H2C 109.5
H2A C2 H2C 109.5
H2B C2 H2C 109.5
C4 C3 N2 107.6(4)
C4 C3 H3A 126.2
N2 C3 H3A 126.2
C3 C4 N1 106.0(3)
C3 C4 H4A 127.0
N1 C4 H4A 127.0
C14 C5 C6 122.3(4)
C14 C5 N1 117.5(3)
C6 C5 N1 120.1(3)
C7 C6 C5 120.2(4)
C7 C6 H6A 119.9
C5 C6 H6A 119.9
C6 C7 C8 119.8(4)
C6 C7 H7A 120.1
C8 C7 H7A 120.1
C13 C8 C9 119.4(4)
C13 C8 C7 119.5(4)
C9 C8 C7 121.1(4)
C10 C9 C8 120.3(4)
C10 C9 H9A 119.9
C8 C9 H9A 119.9
C9 C10 C11 120.1(4)
C9 C10 H10A 119.9
C11 C10 H10A 119.9
C12 C11 C10 121.0(4)
C12 C11 H11A 119.5
C10 C11 H11A 119.5
C11 C12 C13 120.2(4)
C11 C12 H12A 119.9
C13 C12 H12A 119.9
C8 C13 C12 118.9(4)
C8 C13 C14 119.7(3)
C12 C13 C14 121.4(4)
C5 C14 C13 118.3(4)
C5 C14 C15 119.6(3)
C13 C14 C15 122.0(3)
C16 C15 C24 119.8(3)
C16 C15 C14 122.6(3)
C24 C15 C14 117.5(3)
C15 C16 C17 119.7(3)
C15 C16 P1 121.3(3)
C17 C16 P1 119.1(3)
C18 C17 C16 120.4(4)
C18 C17 H17A 119.8
C16 C17 H17A 119.8
C17 C18 C19 121.1(4)
C17 C18 H18A 119.5
C19 C18 H18A 119.4
C24 C19 C18 119.1(3)
C24 C19 C20 119.8(4)
C18 C19 C20 121.1(4)
C21 C20 C19 119.9(4)
C21 C20 H20A 120.1
C19 C20 H20A 120.1
C20 C21 C22 121.1(4)
C20 C21 H21A 119.5
C22 C21 H21A 119.5
C23 C22 C21 120.7(4)
C23 C22 H22A 119.7
C21 C22 H22A 119.7
C22 C23 C24 119.8(5)
C22 C23 H23A 120.1
C24 C23 H23A 120.1
C19 C24 C23 118.8(4)
C19 C24 C15 119.9(3)
C23 C24 C15 121.3(4)
C30 C25 C26 119.3(5)
C30 C25 P1 123.3(4)
C26 C25 P1 117.3(4)
C27 C26 C25 120.8(6)
C27 C26 H26A 119.6
C25 C26 H26A 119.6
C26 C27 C28 118.7(7)
C26 C27 H27A 120.7
C28 C27 H27A 120.7
C29 C28 C27 121.5(6)
C29 C28 H28A 119.2
C27 C28 H28A 119.2
C28 C29 C30 120.2(7)
C28 C29 H29A 119.9
C30 C29 H29A 119.9
C25 C30 C29 119.5(6)
C25 C30 H30A 120.3
C29 C30 H30A 120.3
C32 C31 C36 118.4(4)
C32 C31 P1 123.3(3)
C36 C31 P1 117.1(3)
C31 C32 C33 119.4(5)
C31 C32 H32A 120.3
C33 C32 H32A 120.3
C34 C33 C32 121.1(5)
C34 C33 H33A 119.5
C32 C33 H33A 119.5
C33 C34 C35 120.7(4)
C33 C34 H34A 119.7
C35 C34 H34A 119.7
C36 C35 C34 118.8(5)
C36 C35 H35A 120.6
C34 C35 H35A 120.6
C35 C36 C31 121.6(4)
C35 C36 H36A 119.2
C31 C36 H36A 119.2
C38 C37 C44 124.0(5)
C38 C37 Ir1 71.2(3)
C44 C37 Ir1 112.1(3)
C38 C37 H37A 114.0
C44 C37 H37A 114.0
Ir1 C37 H37A 114.0
C37 C38 C39 127.3(5)
C37 C38 Ir1 72.1(3)
C39 C38 Ir1 109.8(3)
C37 C38 H38A 113.2
C39 C38 H38A 113.2
Ir1 C38 H38A 113.2
C40 C39 C38 114.9(5)
C40 C39 H39A 108.5
C38 C39 H39A 108.5
C40 C39 H39B 108.5
C38 C39 H39B 108.5
H39A C39 H39B 107.5
C39 C40 C41 114.5(4)
C39 C40 H40A 108.6
C41 C40 H40A 108.6
C39 C40 H40B 108.6
C41 C40 H40B 108.6
H40A C40 H40B 107.6
C42 C41 C40 122.8(5)
C42 C41 Ir1 70.7(2)
C40 C41 Ir1 112.2(3)
C42 C41 H41A 114.5
C40 C41 H41A 114.5
Ir1 C41 H41A 114.5
C41 C42 C43 126.8(5)
C41 C42 Ir1 72.0(2)
C43 C42 Ir1 109.5(3)
C41 C42 H42A 113.5
C43 C42 H42A 113.5
Ir1 C42 H42A 113.5
C44 C43 C42 116.6(5)
C44 C43 H43A 108.1
C42 C43 H43A 108.1
C44 C43 H43B 108.1
C42 C43 H43B 108.1
H43A C43 H43B 107.3
C43 C44 C37 113.9(4)
C43 C44 H44A 108.8
C37 C44 H44A 108.8
C43 C44 H44B 108.8
C37 C44 H44B 108.8
H44A C44 H44B 107.7
C46 C45 C50 116.4(3)
C46 C45 B1 123.7(3)
C50 C45 B1 119.9(3)
C45 C46 C47 121.5(4)
C45 C46 H46A 119.2
C47 C46 H46A 119.2
C48 C47 C46 121.2(4)
C48 C47 C52 117.8(3)
C46 C47 C52 121.0(4)
C49 C48 C47 117.6(4)
C49 C48 H48A 121.2
C47 C48 H48A 121.2
C48 C49 C50 121.8(4)
C48 C49 C51 118.8(4)
C50 C49 C51 119.4(4)
C49 C50 C45 121.5(4)
C49 C50 H50A 119.2
C45 C50 H50A 119.2
F1 C51 F3 108.2(6)
F1 C51 F2 99.3(6)
F3 C51 F2 105.6(6)
F1 C51 C49 115.6(5)
F3 C51 C49 114.8(5)
F2 C51 C49 111.9(6)
F4 C52 F6 106.3(4)
F4 C52 F5 107.1(4)
F6 C52 F5 104.0(4)
F4 C52 C47 113.3(4)
F6 C52 C47 113.9(3)
F5 C52 C47 111.7(4)
C54 C53 C58 115.9(3)
C54 C53 B1 121.6(3)
C58 C53 B1 122.5(3)
C53 C54 C55 122.4(4)
C53 C54 H54A 118.8
C55 C54 H54A 118.8
C56 C55 C54 120.4(4)
C56 C55 C59 119.9(4)
C54 C55 C59 119.7(4)
C57 C56 C55 118.3(4)
C57 C56 H56A 120.9
C55 C56 H56A 120.9
C56 C57 C58 120.7(3)
C56 C57 C60 120.9(3)
C58 C57 C60 118.4(3)
C53 C58 C57 122.4(4)
C53 C58 H58A 118.8
C57 C58 H58A 118.8
F8 C59 F7 105.3(5)
F8 C59 F9 105.7(5)
F7 C59 F9 103.0(5)
F8 C59 C55 115.4(4)
F7 C59 C55 113.4(5)
F9 C59 C55 113.0(4)
F12 C60 F11 106.3(4)
F12 C60 F10 105.1(3)
F11 C60 F10 105.2(3)
F12 C60 C57 113.6(3)
F11 C60 C57 113.8(3)
F10 C60 C57 112.1(3)
C66 C61 C62 114.7(4)
C66 C61 B1 124.8(3)
C62 C61 B1 120.5(3)
C63 C62 C61 123.0(4)
C63 C62 H62A 118.5
C61 C62 H62A 118.5
C64 C63 C62 120.8(4)
C64 C63 C67 120.9(4)
C62 C63 C67 118.3(5)
C65 C64 C63 117.4(4)
C65 C64 H64A 121.3
C63 C64 H64A 121.3
C64 C65 C66 121.9(4)
C64 C65 C68 120.1(4)
C66 C65 C68 117.9(4)
C65 C66 C61 122.2(4)
C65 C66 H66A 118.9
C61 C66 H66A 118.9
F24 C67 F22 107.8(6)
F24 C67 F23 106.8(6)
F22 C67 F23 104.1(5)
F24 C67 C63 113.2(5)
F22 C67 C63 113.2(5)
F23 C67 C63 111.2(5)
F21 C68 F19 107.3(5)
F21 C68 F20 104.6(5)
F19 C68 F20 105.8(5)
F21 C68 C65 112.9(4)
F19 C68 C65 113.1(4)
F20 C68 C65 112.5(5)
C70 C69 C74 114.8(3)
C70 C69 B1 121.6(3)
C74 C69 B1 123.5(3)
C71 C70 C69 122.6(4)
C71 C70 H70A 118.7
C69 C70 H70A 118.7
C72 C71 C70 121.5(4)
C72 C71 C76 120.2(4)
C70 C71 C76 118.3(4)
C71 C72 C73 117.6(4)
C71 C72 H72A 121.2
C73 C72 H72A 121.2
C74 C73 C72 120.8(4)
C74 C73 C75 120.0(4)
C72 C73 C75 119.2(4)
C73 C74 C69 122.7(4)
C73 C74 H74A 118.6
C69 C74 H74A 118.6
F15 C75 F13 113.5(6)
F15 C75 F14 104.0(5)
F13 C75 F14 96.5(5)
F15 C75 C73 115.6(5)
F13 C75 C73 114.5(5)
F14 C75 C73 110.4(5)
F16 C76 F18 107.5(4)
F16 C76 F17 107.8(4)
F18 C76 F17 104.4(4)
F16 C76 C71 113.1(4)
F18 C76 C71 112.5(4)
F17 C76 C71 111.0(3)

loop_
_geom_bond_atom_site_label_1
_geom_bond_atom_site_label_2
_geom_bond_distance
Ir1 C1 2.033(4)
Ir1 C42 2.186(4)
Ir1 C38 2.192(4)
Ir1 C41 2.203(4)
Ir1 C37 2.204(4)
Ir1 P1 2.3243(9)
N1 C1 1.347(5)
N1 C4 1.392(5)
N1 C5 1.439(5)
N2 C1 1.363(5)
N2 C3 1.382(5)
N2 C2 1.457(5)
P1 C31 1.818(4)
P1 C25 1.820(4)
P1 C16 1.848(3)
B1 C69 1.646(6)
B1 C45 1.644(5)
B1 C61 1.649(6)
B1 C53 1.653(5)
C2 H2A 0.9800
C2 H2B 0.9800
C2 H2C 0.9800
C3 C4 1.345(7)
C3 H3A 0.9500
C4 H4A 0.9500
C5 C14 1.384(5)
C5 C6 1.394(6)
C6 C7 1.366(6)
C6 H6A 0.9500
C7 C8 1.428(6)
C7 H7A 0.9500
C8 C13 1.414(6)
C8 C9 1.421(6)
C9 C10 1.366(7)
C9 H9A 0.9500
C10 C11 1.407(7)
C10 H10A 0.9500
C11 C12 1.369(7)
C11 H11A 0.9500
C12 C13 1.416(5)
C12 H12A 0.9500
C13 C14 1.419(5)
C14 C15 1.493(5)
C15 C16 1.384(5)
C15 C24 1.437(5)
C16 C17 1.422(5)
C17 C18 1.378(5)
C17 H17A 0.9500
C18 C19 1.408(6)
C18 H18A 0.9500
C19 C24 1.405(6)
C19 C20 1.430(5)
C20 C21 1.359(7)
C20 H20A 0.9500
C21 C22 1.405(8)
C21 H21A 0.9500
C22 C23 1.377(6)
C22 H22A 0.9500
C23 C24 1.435(5)
C23 H23A 0.9500
C25 C30 1.379(7)
C25 C26 1.420(7)
C26 C27 1.379(8)
C26 H26A 0.9500
C27 C28 1.393(12)
C27 H27A 0.9500
C28 C29 1.362(11)
C28 H28A 0.9500
C29 C30 1.410(8)
C29 H29A 0.9500
C30 H30A 0.9500
C31 C32 1.391(6)
C31 C36 1.405(6)
C32 C33 1.401(6)
C32 H32A 0.9500
C33 C34 1.360(8)
C33 H33A 0.9500
C34 C35 1.386(8)
C34 H34A 0.9500
C35 C36 1.384(6)
C35 H35A 0.9500
C36 H36A 0.9500
C37 C38 1.382(8)
C37 C44 1.519(7)
C37 H37A 1.0000
C38 C39 1.514(7)
C38 H38A 1.0000
C39 C40 1.484(8)
C39 H39A 0.9900
C39 H39B 0.9900
C40 C41 1.524(6)
C40 H40A 0.9900
C40 H40B 0.9900
C41 C42 1.403(7)
C41 H41A 1.0000
C42 C43 1.492(7)
C42 H42A 1.0000
C43 C44 1.484(7)
C43 H43A 0.9900
C43 H43B 0.9900
C44 H44A 0.9900
C44 H44B 0.9900
C45 C46 1.401(5)
C45 C50 1.406(5)
C46 C47 1.402(5)
C46 H46A 0.9500
C47 C48 1.396(6)
C47 C52 1.499(6)
C48 C49 1.377(6)
C48 H48A 0.9500
C49 C50 1.394(6)
C49 C51 1.495(7)
C50 H50A 0.9500
C51 F1 1.278(7)
C51 F3 1.281(7)
C51 F2 1.336(9)
C52 F4 1.312(5)
C52 F6 1.337(6)
C52 F5 1.340(5)
C53 C54 1.392(5)
C53 C58 1.392(5)
C54 C55 1.398(5)
C54 H54A 0.9500
C55 C56 1.390(6)
C55 C59 1.494(6)
C56 C57 1.376(5)
C56 H56A 0.9500
C57 C58 1.399(5)
C57 C60 1.485(5)
C58 H58A 0.9500
C59 F8 1.287(6)
C59 F7 1.300(7)
C59 F9 1.329(6)
C60 F12 1.324(5)
C60 F11 1.330(5)
C60 F10 1.344(4)
C61 C66 1.401(5)
C61 C62 1.407(5)
C62 C63 1.390(6)
C62 H62A 0.9500
C63 C64 1.387(7)
C63 C67 1.507(7)
C64 C65 1.374(7)
C64 H64A 0.9500
C65 C66 1.394(6)
C65 C68 1.495(6)
C66 H66A 0.9500
C67 F24 1.288(8)
C67 F22 1.322(7)
C67 F23 1.331(7)
C68 F21 1.306(6)
C68 F19 1.325(6)
C68 F20 1.334(6)
C69 C70 1.409(5)
C69 C74 1.413(5)
C70 C71 1.388(5)
C70 H70A 0.9500
C71 C72 1.383(6)
C71 C76 1.514(5)
C72 C73 1.403(6)
C72 H72A 0.9500
C73 C74 1.387(6)
C73 C75 1.490(7)
C74 H74A 0.9500
C75 F15 1.247(7)
C75 F13 1.305(7)
C75 F14 1.360(8)
C76 F16 1.307(6)
C76 F18 1.333(6)
C76 F17 1.339(5)

loop_
_geom_torsion_atom_site_label_1
_geom_torsion_atom_site_label_2
_geom_torsion_atom_site_label_3
_geom_torsion_atom_site_label_4
_geom_torsion
C1 Ir1 P1 C31 -103.68(18)
C42 Ir1 P1 C31 161.2(3)
C38 Ir1 P1 C31 50.7(2)
C41 Ir1 P1 C31 -15.2(5)
C37 Ir1 P1 C31 87.46(19)
C1 Ir1 P1 C25 138.49(19)
C42 Ir1 P1 C25 43.4(3)
C38 Ir1 P1 C25 -67.1(2)
C41 Ir1 P1 C25 -133.0(5)
C37 Ir1 P1 C25 -30.4(2)
C1 Ir1 P1 C16 11.01(18)
C42 Ir1 P1 C16 -84.1(3)
C38 Ir1 P1 C16 165.4(2)
C41 Ir1 P1 C16 99.5(5)
C37 Ir1 P1 C16 -157.8(2)
C4 N1 C1 N2 -1.1(4)
C5 N1 C1 N2 -175.8(3)
C4 N1 C1 Ir1 176.1(2)
C5 N1 C1 Ir1 1.4(5)
C3 N2 C1 N1 0.6(4)
C2 N2 C1 N1 -179.7(4)
C3 N2 C1 Ir1 -176.4(3)
C2 N2 C1 Ir1 3.3(5)
C42 Ir1 C1 N1 81.8(3)
C38 Ir1 C1 N1 -173.9(3)
C41 Ir1 C1 N1 119.0(3)
C37 Ir1 C1 N1 31.5(10)
P1 Ir1 C1 N1 -73.6(3)
C42 Ir1 C1 N2 -101.7(3)
C38 Ir1 C1 N2 2.6(6)
C41 Ir1 C1 N2 -64.5(3)
C37 Ir1 C1 N2 -152.0(7)
P1 Ir1 C1 N2 102.9(3)
C1 N2 C3 C4 0.2(4)
C2 N2 C3 C4 -179.6(4)
N2 C3 C4 N1 -0.9(4)
C1 N1 C4 C3 1.3(4)
C5 N1 C4 C3 175.6(3)
C1 N1 C5 C14 87.0(4)
C4 N1 C5 C14 -86.8(5)
C1 N1 C5 C6 -90.7(4)
C4 N1 C5 C6 95.5(5)
C14 C5 C6 C7 -2.5(6)
N1 C5 C6 C7 175.2(4)
C5 C6 C7 C8 0.9(7)
C6 C7 C8 C13 3.1(6)
C6 C7 C8 C9 -177.5(4)
C13 C8 C9 C10 1.9(7)
C7 C8 C9 C10 -177.5(5)
C8 C9 C10 C11 0.8(8)
C9 C10 C11 C12 -2.4(8)
C10 C11 C12 C13 1.3(7)
C9 C8 C13 C12 -2.9(6)
C7 C8 C13 C12 176.4(4)
C9 C8 C13 C14 174.9(4)
C7 C8 C13 C14 -5.7(6)
C11 C12 C13 C8 1.4(6)
C11 C12 C13 C14 -176.5(4)
C6 C5 C14 C13 -0.2(6)
N1 C5 C14 C13 -177.8(3)
C6 C5 C14 C15 -177.1(3)
N1 C5 C14 C15 5.2(5)
C8 C13 C14 C5 4.2(5)
C12 C13 C14 C5 -178.0(4)
C8 C13 C14 C15 -178.9(3)
C12 C13 C14 C15 -1.1(6)
C5 C14 C15 C16 -82.9(5)
C13 C14 C15 C16 100.3(4)
C5 C14 C15 C24 98.5(4)
C13 C14 C15 C24 -78.4(4)
C24 C15 C16 C17 0.9(5)
C14 C15 C16 C17 -177.7(3)
C24 C15 C16 P1 -179.4(3)
C14 C15 C16 P1 2.0(5)
C31 P1 C16 C15 167.3(3)
C25 P1 C16 C15 -79.7(3)
Ir1 P1 C16 C15 54.0(3)
C31 P1 C16 C17 -13.0(3)
C25 P1 C16 C17 100.1(3)
Ir1 P1 C16 C17 -126.2(3)
C15 C16 C17 C18 -1.5(5)
P1 C16 C17 C18 178.8(3)
C16 C17 C18 C19 0.7(6)
C17 C18 C19 C24 0.6(6)
C17 C18 C19 C20 178.8(4)
C24 C19 C20 C21 -1.9(6)
C18 C19 C20 C21 179.9(4)
C19 C20 C21 C22 0.6(6)
C20 C21 C22 C23 0.7(7)
C21 C22 C23 C24 -0.7(7)
C18 C19 C24 C23 -179.9(4)
C20 C19 C24 C23 1.9(5)
C18 C19 C24 C15 -1.2(5)
C20 C19 C24 C15 -179.5(3)
C22 C23 C24 C19 -0.6(6)
C22 C23 C24 C15 -179.3(4)
C16 C15 C24 C19 0.5(5)
C14 C15 C24 C19 179.2(3)
C16 C15 C24 C23 179.1(3)
C14 C15 C24 C23 -2.2(5)
C31 P1 C25 C30 36.6(4)
C16 P1 C25 C30 -73.5(4)
Ir1 P1 C25 C30 150.7(3)
C31 P1 C25 C26 -146.4(3)
C16 P1 C25 C26 103.5(3)
Ir1 P1 C25 C26 -32.3(4)
C30 C25 C26 C27 -0.7(7)
P1 C25 C26 C27 -177.8(4)
C25 C26 C27 C28 -0.1(8)
C26 C27 C28 C29 0.4(9)
C27 C28 C29 C30 0.1(9)
C26 C25 C30 C29 1.2(6)
P1 C25 C30 C29 178.1(3)
C28 C29 C30 C25 -0.9(7)
C25 P1 C31 C32 24.5(4)
C16 P1 C31 C32 133.7(3)
Ir1 P1 C31 C32 -99.7(3)
C25 P1 C31 C36 -168.3(3)
C16 P1 C31 C36 -59.1(3)
Ir1 P1 C31 C36 67.5(3)
C36 C31 C32 C33 -0.5(6)
P1 C31 C32 C33 166.5(4)
C31 C32 C33 C34 -0.3(7)
C32 C33 C34 C35 0.9(8)
C33 C34 C35 C36 -0.5(7)
C34 C35 C36 C31 -0.4(6)
C32 C31 C36 C35 0.9(6)
P1 C31 C36 C35 -167.0(3)
C1 Ir1 C37 C38 161.7(7)
C42 Ir1 C37 C38 110.4(3)
C41 Ir1 C37 C38 74.1(3)
P1 Ir1 C37 C38 -93.6(3)
C1 Ir1 C37 C44 41.7(11)
C42 Ir1 C37 C44 -9.6(4)
C38 Ir1 C37 C44 -120.0(6)
C41 Ir1 C37 C44 -45.9(5)
P1 Ir1 C37 C44 146.4(4)
C44 C37 C38 C39 2.9(7)
Ir1 C37 C38 C39 -101.7(5)
C44 C37 C38 Ir1 104.5(4)
C1 Ir1 C38 C37 -171.7(3)
C42 Ir1 C38 C37 -67.7(3)
C41 Ir1 C38 C37 -102.5(3)
P1 Ir1 C38 C37 89.2(3)
C1 Ir1 C38 C39 -47.6(6)
C42 Ir1 C38 C39 56.4(5)
C41 Ir1 C38 C39 21.6(4)
C37 Ir1 C38 C39 124.1(6)
P1 Ir1 C38 C39 -146.7(4)
C37 C38 C39 C40 49.4(8)
Ir1 C38 C39 C40 -32.8(7)
C38 C39 C40 C41 26.7(9)
C39 C40 C41 C42 -87.7(7)
C39 C40 C41 Ir1 -7.0(8)
C1 Ir1 C41 C42 -94.1(3)
C38 Ir1 C41 C42 110.1(3)
C37 Ir1 C41 C42 74.4(3)
P1 Ir1 C41 C42 177.5(4)
C1 Ir1 C41 C40 147.5(4)
C42 Ir1 C41 C40 -118.5(5)
C38 Ir1 C41 C40 -8.4(4)
C37 Ir1 C41 C40 -44.0(5)
P1 Ir1 C41 C40 59.0(8)
C40 C41 C42 C43 3.2(7)
Ir1 C41 C42 C43 -101.3(5)
C40 C41 C42 Ir1 104.5(4)
C1 Ir1 C42 C41 86.9(3)
C38 Ir1 C42 C41 -68.0(3)
C37 Ir1 C42 C41 -102.1(3)
P1 Ir1 C42 C41 -178.7(2)
C1 Ir1 C42 C43 -149.5(4)
C38 Ir1 C42 C43 55.6(4)
C41 Ir1 C42 C43 123.6(5)
C37 Ir1 C42 C43 21.5(4)
P1 Ir1 C42 C43 -55.1(5)
C41 C42 C43 C44 50.1(9)
Ir1 C42 C43 C44 -31.6(8)
C42 C43 C44 C37 24.3(10)
C38 C37 C44 C43 -86.1(8)
Ir1 C37 C44 C43 -4.4(8)
C69 B1 C45 C46 -16.6(5)
C61 B1 C45 C46 102.9(4)
C53 B1 C45 C46 -138.0(4)
C69 B1 C45 C50 165.5(3)
C61 B1 C45 C50 -75.1(4)
C53 B1 C45 C50 44.0(4)
C50 C45 C46 C47 1.0(5)
B1 C45 C46 C47 -177.1(3)
C45 C46 C47 C48 0.4(6)
C45 C46 C47 C52 -177.9(4)
C46 C47 C48 C49 -1.0(6)
C52 C47 C48 C49 177.4(4)
C47 C48 C49 C50 0.1(7)
C47 C48 C49 C51 179.7(5)
C48 C49 C50 C45 1.4(7)
C51 C49 C50 C45 -178.2(5)
C46 C45 C50 C49 -1.9(6)
B1 C45 C50 C49 176.3(4)
C48 C49 C51 F1 144.3(6)
C50 C49 C51 F1 -36.0(9)
C48 C49 C51 F3 17.3(9)
C50 C49 C51 F3 -163.1(6)
C48 C49 C51 F2 -103.0(7)
C50 C49 C51 F2 76.6(7)
C48 C47 C52 F4 39.7(6)
C46 C47 C52 F4 -141.9(5)
C48 C47 C52 F6 161.4(4)
C46 C47 C52 F6 -20.3(6)
C48 C47 C52 F5 -81.2(5)
C46 C47 C52 F5 97.1(5)
C69 B1 C53 C54 -77.6(4)
C45 B1 C53 C54 45.1(5)
C61 B1 C53 C54 164.1(3)
C69 B1 C53 C58 101.8(4)
C45 B1 C53 C58 -135.5(3)
C61 B1 C53 C58 -16.5(5)
C58 C53 C54 C55 -1.0(6)
B1 C53 C54 C55 178.5(4)
C53 C54 C55 C56 1.6(7)
C53 C54 C55 C59 -179.6(4)
C54 C55 C56 C57 -1.4(6)
C59 C55 C56 C57 179.7(4)
C55 C56 C57 C58 0.8(6)
C55 C56 C57 C60 -177.7(4)
C54 C53 C58 C57 0.2(5)
B1 C53 C58 C57 -179.2(3)
C56 C57 C58 C53 -0.2(6)
C60 C57 C58 C53 178.3(3)
C56 C55 C59 F8 -153.1(5)
C54 C55 C59 F8 28.1(8)
C56 C55 C59 F7 85.4(6)
C54 C55 C59 F7 -93.5(6)
C56 C55 C59 F9 -31.3(7)
C54 C55 C59 F9 149.8(5)
C56 C57 C60 F12 -129.2(4)
C58 C57 C60 F12 52.4(5)
C56 C57 C60 F11 -7.3(5)
C58 C57 C60 F11 174.2(3)
C56 C57 C60 F10 111.9(4)
C58 C57 C60 F10 -66.6(5)
C69 B1 C61 C66 137.7(3)
C45 B1 C61 C66 15.8(5)
C53 B1 C61 C66 -102.7(4)
C69 B1 C61 C62 -43.1(4)
C45 B1 C61 C62 -165.0(3)
C53 B1 C61 C62 76.5(4)
C66 C61 C62 C63 0.0(6)
B1 C61 C62 C63 -179.3(4)
C61 C62 C63 C64 0.6(7)
C61 C62 C63 C67 -179.4(4)
C62 C63 C64 C65 -0.7(6)
C67 C63 C64 C65 179.3(5)
C63 C64 C65 C66 0.3(6)
C63 C64 C65 C68 -177.5(4)
C64 C65 C66 C61 0.3(6)
C68 C65 C66 C61 178.1(4)
C62 C61 C66 C65 -0.4(5)
B1 C61 C66 C65 178.9(3)
C64 C63 C67 F24 -128.7(6)
C62 C63 C67 F24 51.3(8)
C64 C63 C67 F22 -5.7(8)
C62 C63 C67 F22 174.3(5)
C64 C63 C67 F23 111.0(6)
C62 C63 C67 F23 -68.9(7)
C64 C65 C68 F21 107.5(5)
C66 C65 C68 F21 -70.3(6)
C64 C65 C68 F19 -130.4(5)
C66 C65 C68 F19 51.7(6)
C64 C65 C68 F20 -10.6(7)
C66 C65 C68 F20 171.6(4)
C45 B1 C69 C70 87.9(4)
C61 B1 C69 C70 -32.4(4)
C53 B1 C69 C70 -151.6(3)
C45 B1 C69 C74 -92.7(4)
C61 B1 C69 C74 147.0(3)
C53 B1 C69 C74 27.8(5)
C74 C69 C70 C71 -2.2(5)
B1 C69 C70 C71 177.3(3)
C69 C70 C71 C72 1.3(6)
C69 C70 C71 C76 -179.2(4)
C70 C71 C72 C73 0.7(6)
C76 C71 C72 C73 -178.9(4)
C71 C72 C73 C74 -1.5(6)
C71 C72 C73 C75 178.7(4)
C72 C73 C74 C69 0.5(6)
C75 C73 C74 C69 -179.7(4)
C70 C69 C74 C73 1.4(5)
B1 C69 C74 C73 -178.1(4)
C74 C73 C75 F15 -143.3(6)
C72 C73 C75 F15 36.5(8)
C74 C73 C75 F13 -8.6(8)
C72 C73 C75 F13 171.2(5)
C74 C73 C75 F14 99.0(6)
C72 C73 C75 F14 -81.2(6)
C72 C71 C76 F16 -132.8(5)
C70 C71 C76 F16 47.6(6)
C72 C71 C76 F18 -10.7(6)
C70 C71 C76 F18 169.7(4)
C72 C71 C76 F17 105.9(5)
C70 C71 C76 F17 -73.7(5)
